data_7110296
loop_
_publ_author_name
'Harvey, John D.'
'Ziegler, Christopher J.'

_publ_section_title
;
 Dianionic and trianionic macrocycles in cobalt N-confused porphyrin
 complexesElectronic supplementary information (ESI) available: Absorption
 spectra for 1, 2 and 4. See http://www.rsc.org/suppdata/cc/b4/b404261a/
;
_journal_issue 14
_journal_name_full 'Chemical Communications'
_journal_page_first 1666
_journal_page_last 1667
_journal_paper_doi 10.1039/b404261a
_journal_year 2004
_chemical_formula_sum 'C69 H51 Co2 N7 O9 P'
_chemical_formula_weight 1271.00
_chemical_name_common
;(2-aza-21-carba-5,10,15,20-
tetraphenylporphyrinato)Cobalt(iii) PPH3
;
_chemical_name_systematic
;
(2-aza-21-carba-5,10,15,20-tetraphenylporphyrinato)Cobalt(III) PPH3
;
_space_group_IT_number 2
_symmetry_cell_setting triclinic
_symmetry_space_group_name_Hall '-P 1'
_symmetry_space_group_name_H-M 'P -1'
_atom_sites_solution_hydrogens geom
_atom_sites_solution_primary direct
_atom_sites_solution_secondary difmap
_audit_creation_method SHELXL-97
_cell_angle_alpha 70.304(2)
_cell_angle_beta 63.161(2)
_cell_angle_gamma 73.503(2)
_cell_formula_units_Z 2
_cell_length_a 14.5294(19)
_cell_length_b 15.1545(19)
_cell_length_c 15.400(2)
_cell_measurement_reflns_used 3385
_cell_measurement_temperature 100(2)
_cell_measurement_theta_max 23.54
_cell_measurement_theta_min 2.31
_cell_volume 2813.3(6)
_computing_cell_refinement 'Bruker SMART'
_computing_data_collection 'Bruker SMART'
_computing_data_reduction 'Bruker SAINT'
_computing_molecular_graphics 'Bruker SHELXTL'
_computing_publication_material 'Bruker SHELXTL'
_computing_structure_refinement 'SHELXL-97 (Sheldrick, 1997)'
_computing_structure_solution 'SHELXS-97 (Sheldrick, 1990)'
_diffrn_ambient_temperature 100(2)
_diffrn_measured_fraction_theta_full 0.991
_diffrn_measured_fraction_theta_max 0.991
_diffrn_measurement_device_type 'CCD area detector'
_diffrn_measurement_method 'phi and omega scans'
_diffrn_radiation_monochromator graphite
_diffrn_radiation_source 'fine-focus sealed tube'
_diffrn_radiation_type MoK\a
_diffrn_radiation_wavelength 0.71073
_diffrn_reflns_av_R_equivalents 0.0446
_diffrn_reflns_av_sigmaI/netI 0.0812
_diffrn_reflns_limit_h_max 17
_diffrn_reflns_limit_h_min -17
_diffrn_reflns_limit_k_max 18
_diffrn_reflns_limit_k_min -18
_diffrn_reflns_limit_l_max 18
_diffrn_reflns_limit_l_min -18
_diffrn_reflns_number 22113
_diffrn_reflns_theta_full 26.00
_diffrn_reflns_theta_max 26.00
_diffrn_reflns_theta_min 1.53
_exptl_absorpt_coefficient_mu 0.689
_exptl_absorpt_correction_T_max 0.9219
_exptl_absorpt_correction_T_min 0.7447
_exptl_absorpt_correction_type SADABS
_exptl_crystal_colour green-black
_exptl_crystal_density_diffrn 1.500
_exptl_crystal_density_meas 0
_exptl_crystal_density_method 'not measured'
_exptl_crystal_description block
_exptl_crystal_F_000 1310
_exptl_crystal_size_max 0.37
_exptl_crystal_size_mid 0.15
_exptl_crystal_size_min 0.12
_refine_diff_density_max 1.433
_refine_diff_density_min -0.525
_refine_diff_density_rms 0.111
_refine_ls_extinction_method none
_refine_ls_goodness_of_fit_ref 1.020
_refine_ls_hydrogen_treatment mixed
_refine_ls_matrix_type full
_refine_ls_number_parameters 794
_refine_ls_number_reflns 10936
_refine_ls_number_restraints 0
_refine_ls_restrained_S_all 1.020
_refine_ls_R_factor_all 0.0972
_refine_ls_R_factor_gt 0.0736
_refine_ls_shift/su_max 0.004
_refine_ls_shift/su_mean 0.000
_refine_ls_structure_factor_coef Fsqd
_refine_ls_weighting_details 'calc w=1/[\s^2^(Fo^2^)+(0.0372P)^2^+22.6151P] where P=(Fo^2^+2Fc^2^)/3'
_refine_ls_weighting_scheme calc
_refine_ls_wR_factor_gt 0.1883
_refine_ls_wR_factor_ref 0.1963
_reflns_number_gt 8118
_reflns_number_total 10936
_reflns_threshold_expression >2sigma(I)
_cod_data_source_file b404261asup1.cif
_cod_data_source_block Co(NCTPP)(PPh3)Co(NO3)3C7H8
_cod_depositor_comments
;
The following automatic conversions were performed:

'_symmetry_cell_setting' value 'Triclinic' changed to 'triclinic'
according to /home/saulius/struct/CIF-dictionaries/cif_core.dic
dictionary named 'cif_core.dic' version 2.4.2 from 2011-04-26.

Automatic conversion script
Id: cif_fix_values 1891 2012-01-12 08:04:46Z andrius 
;
_cod_original_sg_symbol_H-M P-1
_cod_database_code 7110296

loop_
_symmetry_equiv_pos_as_xyz
'x, y, z'
'-x, -y, -z'

loop_
_atom_site_label
_atom_site_type_symbol
_atom_site_fract_x
_atom_site_fract_y
_atom_site_fract_z
_atom_site_U_iso_or_equiv
_atom_site_adp_type
_atom_site_occupancy
_atom_site_symmetry_multiplicity
_atom_site_calc_flag
_atom_site_refinement_flags
C1 C 0.2312(4) 0.2463(4) 0.0442(4) 0.0206(11) Uani 1 1 d .
C2 C 0.1645(5) 0.2547(4) -0.0047(4) 0.0243(12) Uani 1 1 d .
H2 H 0.1253 0.3105 -0.0271 0.029 Uiso 1 1 calc R
C3 C 0.1683(5) 0.1688(4) -0.0124(4) 0.0253(12) Uani 1 1 d .
H3 H 0.1310 0.1531 -0.0393 0.030 Uiso 1 1 calc R
C4 C 0.2407(4) 0.1052(4) 0.0285(4) 0.0204(11) Uani 1 1 d .
C5 C 0.2789(4) 0.0123(4) 0.0192(4) 0.0221(12) Uani 1 1 d .
C6 C 0.3541(4) -0.0466(4) 0.0538(4) 0.0214(11) Uani 1 1 d .
C7 C 0.4000(5) -0.1400(4) 0.0390(4) 0.0273(13) Uani 1 1 d .
H7 H 0.3926 -0.1676 -0.0024 0.033 Uiso 1 1 calc R
C8 C 0.4558(5) -0.1803(4) 0.0958(4) 0.0282(13) Uani 1 1 d .
H8 H 0.4947 -0.2408 0.1008 0.034 Uiso 1 1 calc R
C9 C 0.4437(4) -0.1113(4) 0.1481(4) 0.0218(11) Uani 1 1 d .
C10 C 0.4812(4) -0.1299(4) 0.2209(4) 0.0219(12) Uani 1 1 d .
C11 C 0.4809(4) -0.0598(4) 0.2613(4) 0.0203(11) Uani 1 1 d .
C12 C 0.5246(4) -0.0766(4) 0.3335(4) 0.0253(12) Uani 1 1 d .
H12 H 0.5534 -0.1349 0.3639 0.030 Uiso 1 1 calc R
C13 C 0.5159(4) 0.0082(4) 0.3487(4) 0.0244(12) Uani 1 1 d .
H13 H 0.5378 0.0190 0.3919 0.029 Uiso 1 1 calc R
C14 C 0.4669(4) 0.0790(4) 0.2871(4) 0.0197(11) Uani 1 1 d .
C15 C 0.4408(4) 0.1747(4) 0.2853(4) 0.0196(11) Uani 1 1 d .
C16 C 0.3844(4) 0.2353(4) 0.2300(4) 0.0198(11) Uani 1 1 d .
C17 C 0.3686(4) 0.3346(3) 0.2146(4) 0.0160(10) Uani 1 1 d .
H17 H 0.3897 0.3668 0.2427 0.019 Uiso 1 1 calc R
C18 C 0.3424(4) 0.2125(4) 0.1750(4) 0.0177(11) Uani 1 1 d .
C19 C 0.3000(4) 0.3027(4) 0.1272(4) 0.0190(11) Uani 1 1 d .
C20 C 0.2463(4) 0.3214(4) 0.0667(4) 0.0204(11) Uani 1 1 d .
C21 C 0.2297(4) -0.0292(4) -0.0221(4) 0.0239(12) Uani 1 1 d .
C22 C 0.1611(7) -0.0922(6) 0.0398(5) 0.052(2) Uani 1 1 d .
H22 H 0.1489 -0.1123 0.1077 0.063 Uiso 1 1 calc R
C23 C 0.1095(7) -0.1268(6) 0.0046(6) 0.057(2) Uani 1 1 d .
H23 H 0.0630 -0.1691 0.0485 0.068 Uiso 1 1 calc R
C24 C 0.1271(6) -0.0986(5) -0.0953(5) 0.0393(16) Uani 1 1 d .
H24 H 0.0911 -0.1199 -0.1193 0.047 Uiso 1 1 calc R
C25 C 0.1979(6) -0.0389(5) -0.1591(5) 0.0383(16) Uani 1 1 d .
H25 H 0.2121 -0.0213 -0.2274 0.046 Uiso 1 1 calc R
C26 C 0.2493(5) -0.0039(5) -0.1227(4) 0.0340(15) Uani 1 1 d .
H26 H 0.2973 0.0369 -0.1671 0.041 Uiso 1 1 calc R
C27 C 0.5190(4) -0.2307(4) 0.2626(4) 0.0217(12) Uani 1 1 d .
C28 C 0.4470(5) -0.2946(4) 0.3171(4) 0.0266(13) Uani 1 1 d .
H28 H 0.3775 -0.2738 0.3255 0.032 Uiso 1 1 calc R
C29 C 0.4788(5) -0.3884(4) 0.3586(5) 0.0323(14) Uani 1 1 d .
H29 H 0.4303 -0.4300 0.3953 0.039 Uiso 1 1 calc R
C30 C 0.5814(5) -0.4201(4) 0.3459(5) 0.0307(14) Uani 1 1 d .
H30 H 0.6023 -0.4831 0.3737 0.037 Uiso 1 1 calc R
C31 C 0.6545(5) -0.3579(4) 0.2912(5) 0.0310(14) Uani 1 1 d .
H31 H 0.7242 -0.3795 0.2819 0.037 Uiso 1 1 calc R
C32 C 0.6227(4) -0.2642(4) 0.2509(4) 0.0256(12) Uani 1 1 d .
H32 H 0.6713 -0.2227 0.2154 0.031 Uiso 1 1 calc R
C33 C 0.4728(4) 0.2133(4) 0.3438(4) 0.0223(12) Uani 1 1 d .
C34 C 0.3970(5) 0.2649(4) 0.4118(4) 0.0268(13) Uani 1 1 d .
H34 H 0.3272 0.2729 0.4224 0.032 Uiso 1 1 calc R
C35 C 0.4250(5) 0.3045(4) 0.4636(5) 0.0313(14) Uani 1 1 d .
H35 H 0.3741 0.3398 0.5079 0.038 Uiso 1 1 calc R
C36 C 0.5266(5) 0.2919(5) 0.4502(5) 0.0353(15) Uani 1 1 d .
H36 H 0.5449 0.3180 0.4857 0.042 Uiso 1 1 calc R
C37 C 0.6028(5) 0.2400(5) 0.3836(5) 0.0370(16) Uani 1 1 d .
H37 H 0.6722 0.2312 0.3748 0.044 Uiso 1 1 calc R
C38 C 0.5763(5) 0.2011(4) 0.3300(5) 0.0303(14) Uani 1 1 d .
H38 H 0.6278 0.1669 0.2849 0.036 Uiso 1 1 calc R
C39 C 0.1990(4) 0.4198(4) 0.0294(4) 0.0218(12) Uani 1 1 d .
C40 C 0.1252(5) 0.4742(4) 0.0952(4) 0.0258(13) Uani 1 1 d .
H40 H 0.1063 0.4497 0.1640 0.031 Uiso 1 1 calc R
C41 C 0.0798(5) 0.5638(4) 0.0596(5) 0.0308(14) Uani 1 1 d .
H41 H 0.0298 0.5993 0.1042 0.037 Uiso 1 1 calc R
C42 C 0.1089(5) 0.6012(4) -0.0430(5) 0.0342(15) Uani 1 1 d .
H42 H 0.0785 0.6619 -0.0672 0.041 Uiso 1 1 calc R
C43 C 0.1825(5) 0.5486(4) -0.1090(5) 0.0348(15) Uani 1 1 d .
H43 H 0.2013 0.5738 -0.1777 0.042 Uiso 1 1 calc R
C44 C 0.2283(5) 0.4591(4) -0.0741(4) 0.0287(13) Uani 1 1 d .
H44 H 0.2790 0.4246 -0.1193 0.034 Uiso 1 1 calc R
C45 C 0.0839(4) 0.1226(4) 0.2892(4) 0.0211(11) Uani 1 1 d .
C46 C 0.0679(4) 0.2213(4) 0.2621(4) 0.0229(12) Uani 1 1 d .
H46 H 0.1190 0.2539 0.2514 0.027 Uiso 1 1 calc R
C47 C -0.0244(4) 0.2715(4) 0.2510(4) 0.0254(12) Uani 1 1 d .
H47 H -0.0350 0.3374 0.2330 0.031 Uiso 1 1 calc R
C48 C -0.0990(5) 0.2232(4) 0.2666(4) 0.0298(13) Uani 1 1 d .
H48 H -0.1600 0.2567 0.2581 0.036 Uiso 1 1 calc R
C49 C -0.0852(5) 0.1251(4) 0.2949(4) 0.0263(13) Uani 1 1 d .
H49 H -0.1372 0.0932 0.3066 0.032 Uiso 1 1 calc R
C50 C 0.0060(5) 0.0747(4) 0.3058(4) 0.0249(12) Uani 1 1 d .
H50 H 0.0156 0.0087 0.3241 0.030 Uiso 1 1 calc R
C51 C 0.1882(4) -0.0650(4) 0.3449(4) 0.0219(12) Uani 1 1 d .
C52 C 0.1865(4) -0.1059(4) 0.2774(4) 0.0247(12) Uani 1 1 d .
H52 H 0.1963 -0.0703 0.2124 0.030 Uiso 1 1 calc R
C53 C 0.1704(5) -0.1987(4) 0.3055(5) 0.0278(13) Uani 1 1 d .
H53 H 0.1689 -0.2251 0.2598 0.033 Uiso 1 1 calc R
C54 C 0.1567(5) -0.2516(4) 0.4007(5) 0.0308(14) Uani 1 1 d .
H54 H 0.1466 -0.3143 0.4194 0.037 Uiso 1 1 calc R
C55 C 0.1577(5) -0.2127(4) 0.4700(5) 0.0322(14) Uani 1 1 d .
H55 H 0.1482 -0.2490 0.5347 0.039 Uiso 1 1 calc R
C56 C 0.1729(4) -0.1193(4) 0.4417(4) 0.0263(12) Uani 1 1 d .
H56 H 0.1729 -0.0926 0.4880 0.032 Uiso 1 1 calc R
C57 C 0.1978(4) 0.0862(4) 0.4128(4) 0.0223(12) Uani 1 1 d .
C58 C 0.2680(4) 0.0331(4) 0.4561(4) 0.0237(12) Uani 1 1 d .
H58 H 0.3183 -0.0145 0.4281 0.028 Uiso 1 1 calc R
C59 C 0.2638(5) 0.0504(4) 0.5417(4) 0.0254(12) Uani 1 1 d .
H59 H 0.3113 0.0145 0.5702 0.030 Uiso 1 1 calc R
C60 C 0.1892(5) 0.1206(4) 0.5835(4) 0.0274(13) Uani 1 1 d .
H60 H 0.1870 0.1327 0.6398 0.033 Uiso 1 1 calc R
C61 C 0.1182(5) 0.1728(4) 0.5424(4) 0.0279(13) Uani 1 1 d .
H61 H 0.0673 0.2193 0.5718 0.033 Uiso 1 1 calc R
C62 C 0.1216(5) 0.1567(4) 0.4571(4) 0.0260(13) Uani 1 1 d .
H62 H 0.0735 0.1927 0.4294 0.031 Uiso 1 1 calc R
C63 C 0.3479(6) 0.6283(5) 0.0564(5) 0.0430(17) Uani 1 1 d .
C64 C 0.2545(6) 0.6251(5) 0.1401(5) 0.0383(16) Uani 1 1 d .
H64 H 0.1919 0.6502 0.1317 0.046 Uiso 1 1 calc R
C65 C 0.2527(6) 0.5856(4) 0.2350(5) 0.0379(16) Uani 1 1 d .
H65 H 0.1890 0.5825 0.2899 0.045 Uiso 1 1 calc R
C66 C 0.3442(6) 0.5504(5) 0.2496(5) 0.0404(16) Uani 1 1 d .
H66 H 0.3427 0.5243 0.3142 0.048 Uiso 1 1 calc R
C67 C 0.4393(6) 0.5544(5) 0.1666(6) 0.0487(19) Uani 1 1 d .
H67 H 0.5019 0.5307 0.1753 0.058 Uiso 1 1 calc R
C68 C 0.4398(6) 0.5936(5) 0.0714(6) 0.0442(18) Uani 1 1 d .
H68 H 0.5033 0.5968 0.0162 0.053 Uiso 1 1 calc R
C69 C 0.3503(7) 0.6688(6) -0.0485(6) 0.061(2) Uani 1 1 d .
H69A H 0.4133 0.6952 -0.0918 0.091 Uiso 1 1 calc R
H69B H 0.2910 0.7176 -0.0474 0.091 Uiso 1 1 calc R
H69C H 0.3479 0.6193 -0.0729 0.091 Uiso 1 1 calc R
Co1 Co 0.34757(6) 0.09049(5) 0.16210(5) 0.01745(18) Uani 1 1 d .
Co2 Co 0.90026(6) 0.54268(6) 0.42679(6) 0.0276(2) Uani 1 1 d .
N1 N 0.2769(4) 0.1521(3) 0.0677(3) 0.0196(9) Uani 1 1 d .
N2 N 0.3854(3) -0.0269(3) 0.1168(3) 0.0198(9) Uani 1 1 d .
N3 N 0.4429(3) 0.0364(3) 0.2336(3) 0.0178(9) Uani 1 1 d .
N4 N 0.3190(4) 0.3746(4) 0.1535(4) 0.0310(12) Uani 1 1 d .
H4 H 0.3012 0.4346 0.1332 0.037 Uiso 1 1 calc R
N5 N 0.8051(4) 0.4501(4) 0.3936(4) 0.0351(13) Uani 1 1 d .
N6 N 0.9241(5) 0.6907(4) 0.2897(4) 0.0408(14) Uani 1 1 d .
N7 N 0.9101(4) 0.5932(3) 0.5826(4) 0.0261(11) Uani 1 1 d .
O1 O 0.7703(4) 0.4777(3) 0.4747(3) 0.0360(10) Uani 1 1 d .
O2 O 0.8903(4) 0.4747(3) 0.3279(4) 0.0403(11) Uani 1 1 d .
O3 O 0.7576(4) 0.4023(3) 0.3831(4) 0.0484(13) Uani 1 1 d .
O4 O 0.8344(4) 0.6794(3) 0.3536(3) 0.0367(11) Uani 1 1 d .
O5 O 0.9981(4) 0.6259(3) 0.3039(3) 0.0437(12) Uani 1 1 d .
O6 O 0.9409(5) 0.7607(4) 0.2194(4) 0.0685(18) Uani 1 1 d .
O7 O 0.8412(3) 0.5918(3) 0.5543(3) 0.0334(10) Uani 1 1 d .
O8 O 0.9948(3) 0.4234(3) 0.4762(3) 0.0332(10) Uani 1 1 d .
O9 O 0.8854(4) 0.6110(3) 0.6616(3) 0.0394(11) Uani 1 1 d .
P1 P 0.20583(11) 0.06021(9) 0.30179(10) 0.0183(3) Uani 1 1 d .

loop_
_atom_site_aniso_label
_atom_site_aniso_U_11
_atom_site_aniso_U_22
_atom_site_aniso_U_33
_atom_site_aniso_U_23
_atom_site_aniso_U_13
_atom_site_aniso_U_12
C1 0.023(3) 0.018(3) 0.017(3) -0.004(2) -0.008(2) 0.000(2)
C2 0.033(3) 0.022(3) 0.018(3) 0.000(2) -0.015(2) -0.004(2)
C3 0.030(3) 0.033(3) 0.016(3) -0.004(2) -0.012(2) -0.007(3)
C4 0.024(3) 0.018(3) 0.018(3) 0.001(2) -0.009(2) -0.009(2)
C5 0.029(3) 0.021(3) 0.018(3) -0.006(2) -0.007(2) -0.006(2)
C6 0.027(3) 0.018(3) 0.019(3) -0.006(2) -0.007(2) -0.005(2)
C7 0.038(3) 0.022(3) 0.027(3) -0.012(2) -0.015(3) -0.001(2)
C8 0.031(3) 0.024(3) 0.033(3) -0.018(3) -0.012(3) 0.005(2)
C9 0.022(3) 0.016(3) 0.026(3) -0.003(2) -0.011(2) -0.002(2)
C10 0.019(3) 0.020(3) 0.023(3) -0.005(2) -0.006(2) -0.002(2)
C11 0.016(3) 0.018(3) 0.022(3) -0.002(2) -0.006(2) -0.002(2)
C12 0.026(3) 0.023(3) 0.028(3) -0.007(2) -0.014(3) 0.000(2)
C13 0.025(3) 0.024(3) 0.029(3) -0.008(2) -0.017(3) 0.001(2)
C14 0.022(3) 0.019(3) 0.023(3) -0.005(2) -0.012(2) -0.005(2)
C15 0.021(3) 0.019(3) 0.020(3) -0.005(2) -0.008(2) -0.005(2)
C16 0.025(3) 0.016(3) 0.022(3) -0.005(2) -0.012(2) -0.004(2)
C17 0.024(3) 0.010(2) 0.021(3) -0.004(2) -0.014(2) -0.004(2)
C18 0.024(3) 0.013(2) 0.018(3) -0.003(2) -0.010(2) -0.005(2)
C19 0.026(3) 0.015(3) 0.016(3) -0.003(2) -0.007(2) -0.004(2)
C20 0.024(3) 0.015(3) 0.018(3) -0.002(2) -0.006(2) -0.002(2)
C21 0.028(3) 0.022(3) 0.024(3) -0.005(2) -0.011(2) -0.005(2)
C22 0.077(6) 0.072(5) 0.023(3) 0.011(3) -0.025(4) -0.053(5)
C23 0.080(6) 0.069(5) 0.042(4) 0.006(4) -0.030(4) -0.054(5)
C24 0.060(5) 0.042(4) 0.032(4) -0.002(3) -0.027(3) -0.023(3)
C25 0.056(4) 0.046(4) 0.021(3) 0.000(3) -0.020(3) -0.022(3)
C26 0.046(4) 0.037(4) 0.020(3) -0.003(3) -0.009(3) -0.018(3)
C27 0.030(3) 0.018(3) 0.019(3) -0.007(2) -0.011(2) 0.000(2)
C28 0.033(3) 0.019(3) 0.031(3) -0.005(2) -0.017(3) -0.003(2)
C29 0.046(4) 0.024(3) 0.034(3) -0.003(3) -0.022(3) -0.011(3)
C30 0.047(4) 0.021(3) 0.032(3) -0.008(3) -0.025(3) 0.002(3)
C31 0.035(3) 0.031(3) 0.033(3) -0.017(3) -0.019(3) 0.010(3)
C32 0.025(3) 0.024(3) 0.028(3) -0.009(2) -0.011(3) 0.000(2)
C33 0.029(3) 0.017(3) 0.027(3) -0.002(2) -0.017(3) -0.006(2)
C34 0.029(3) 0.027(3) 0.029(3) -0.008(3) -0.013(3) -0.005(2)
C35 0.040(4) 0.026(3) 0.033(3) -0.010(3) -0.019(3) -0.002(3)
C36 0.053(4) 0.035(4) 0.033(3) -0.010(3) -0.024(3) -0.015(3)
C37 0.024(3) 0.056(4) 0.041(4) -0.017(3) -0.015(3) -0.011(3)
C38 0.030(3) 0.028(3) 0.036(3) -0.010(3) -0.013(3) -0.006(3)
C39 0.032(3) 0.015(3) 0.021(3) -0.001(2) -0.015(2) -0.005(2)
C40 0.039(3) 0.021(3) 0.020(3) 0.000(2) -0.018(3) -0.003(2)
C41 0.039(4) 0.024(3) 0.032(3) -0.009(3) -0.019(3) 0.003(3)
C42 0.049(4) 0.020(3) 0.036(4) -0.001(3) -0.028(3) 0.004(3)
C43 0.052(4) 0.023(3) 0.027(3) 0.004(3) -0.021(3) -0.005(3)
C44 0.042(4) 0.021(3) 0.021(3) -0.001(2) -0.013(3) -0.005(3)
C45 0.021(3) 0.020(3) 0.019(3) -0.003(2) -0.007(2) -0.002(2)
C46 0.026(3) 0.022(3) 0.018(3) -0.002(2) -0.008(2) -0.006(2)
C47 0.028(3) 0.018(3) 0.023(3) 0.002(2) -0.010(2) -0.001(2)
C48 0.029(3) 0.033(3) 0.026(3) 0.000(3) -0.015(3) -0.004(3)
C49 0.028(3) 0.029(3) 0.027(3) -0.003(2) -0.015(3) -0.008(2)
C50 0.034(3) 0.019(3) 0.025(3) -0.002(2) -0.015(3) -0.008(2)
C51 0.026(3) 0.014(3) 0.022(3) -0.005(2) -0.007(2) 0.000(2)
C52 0.030(3) 0.021(3) 0.020(3) -0.001(2) -0.008(2) -0.008(2)
C53 0.036(3) 0.019(3) 0.030(3) -0.008(2) -0.014(3) -0.003(2)
C54 0.038(4) 0.018(3) 0.032(3) -0.002(2) -0.011(3) -0.007(3)
C55 0.045(4) 0.023(3) 0.023(3) 0.005(2) -0.014(3) -0.008(3)
C56 0.027(3) 0.024(3) 0.029(3) -0.007(2) -0.012(3) -0.001(2)
C57 0.026(3) 0.023(3) 0.019(3) -0.004(2) -0.009(2) -0.008(2)
C58 0.024(3) 0.024(3) 0.022(3) -0.003(2) -0.010(2) -0.005(2)
C59 0.028(3) 0.029(3) 0.023(3) -0.002(2) -0.015(2) -0.008(2)
C60 0.044(4) 0.026(3) 0.021(3) -0.004(2) -0.017(3) -0.012(3)
C61 0.037(3) 0.023(3) 0.029(3) -0.009(2) -0.016(3) -0.004(3)
C62 0.035(3) 0.020(3) 0.024(3) -0.004(2) -0.016(3) 0.000(2)
C63 0.057(5) 0.034(4) 0.040(4) -0.015(3) -0.011(4) -0.018(3)
C64 0.045(4) 0.030(3) 0.040(4) -0.013(3) -0.011(3) -0.012(3)
C65 0.051(4) 0.022(3) 0.043(4) -0.011(3) -0.015(3) -0.012(3)
C66 0.052(4) 0.035(4) 0.042(4) -0.016(3) -0.017(3) -0.011(3)
C67 0.045(4) 0.050(5) 0.061(5) -0.024(4) -0.017(4) -0.017(4)
C68 0.038(4) 0.038(4) 0.054(5) -0.022(3) -0.001(3) -0.017(3)
C69 0.074(6) 0.064(6) 0.043(5) -0.011(4) -0.018(4) -0.020(5)
Co1 0.0222(4) 0.0136(4) 0.0183(4) -0.0038(3) -0.0097(3) -0.0025(3)
Co2 0.0305(5) 0.0231(4) 0.0269(4) -0.0065(3) -0.0101(4) -0.0024(3)
N1 0.026(2) 0.017(2) 0.017(2) -0.0035(18) -0.0086(19) -0.0056(19)
N2 0.023(2) 0.016(2) 0.022(2) -0.0064(18) -0.009(2) -0.0015(18)
N3 0.019(2) 0.014(2) 0.020(2) -0.0053(18) -0.0060(19) -0.0032(17)
N4 0.042(3) 0.020(3) 0.035(3) -0.003(2) -0.020(3) -0.006(2)
N5 0.042(3) 0.023(3) 0.047(3) -0.009(2) -0.029(3) 0.007(2)
N6 0.066(4) 0.027(3) 0.028(3) -0.003(2) -0.015(3) -0.014(3)
N7 0.030(3) 0.021(2) 0.026(3) -0.003(2) -0.010(2) -0.004(2)
O1 0.040(3) 0.028(2) 0.040(3) -0.011(2) -0.014(2) -0.006(2)
O2 0.048(3) 0.039(3) 0.040(3) -0.012(2) -0.020(2) -0.007(2)
O3 0.060(3) 0.029(3) 0.078(4) -0.016(2) -0.047(3) -0.002(2)
O4 0.047(3) 0.026(2) 0.036(3) -0.0061(19) -0.017(2) -0.004(2)
O5 0.048(3) 0.040(3) 0.030(3) -0.005(2) -0.004(2) -0.012(2)
O6 0.110(5) 0.037(3) 0.035(3) 0.008(2) -0.018(3) -0.017(3)
O7 0.032(2) 0.035(2) 0.037(2) -0.011(2) -0.016(2) -0.0031(19)
O8 0.031(2) 0.026(2) 0.032(2) -0.0006(18) -0.009(2) -0.0046(18)
O9 0.048(3) 0.041(3) 0.031(2) -0.014(2) -0.018(2) -0.001(2)
P1 0.0234(7) 0.0145(7) 0.0185(7) -0.0037(5) -0.0106(6) -0.0015(5)

loop_
_atom_type_symbol
_atom_type_description
_atom_type_scat_dispersion_real
_atom_type_scat_dispersion_imag
_atom_type_scat_source
C C 0.0033 0.0016 'International Tables Vol C Tables 4.2.6.8 and 6.1.1.4'
H H 0.0000 0.0000 'International Tables Vol C Tables 4.2.6.8 and 6.1.1.4'
N N 0.0061 0.0033 'International Tables Vol C Tables 4.2.6.8 and 6.1.1.4'
P P 0.1023 0.0942 'International Tables Vol C Tables 4.2.6.8 and 6.1.1.4'
Co Co 0.3494 0.9721 'International Tables Vol C Tables 4.2.6.8 and 6.1.1.4'
O O 0.0106 0.0060 'International Tables Vol C Tables 4.2.6.8 and 6.1.1.4'

loop_
_geom_angle_atom_site_label_1
_geom_angle_atom_site_label_2
_geom_angle_atom_site_label_3
_geom_angle
_geom_angle_site_symmetry_1
_geom_angle_site_symmetry_3
N1 C1 C20 125.1(5) . .
N1 C1 C2 110.3(5) . .
C20 C1 C2 124.7(5) . .
C3 C2 C1 108.0(5) . .
C2 C3 C4 107.0(5) . .
C5 C4 N1 124.6(5) . .
C5 C4 C3 124.2(5) . .
N1 C4 C3 110.8(5) . .
C6 C5 C4 123.4(5) . .
C6 C5 C21 118.2(5) . .
C4 C5 C21 118.2(5) . .
N2 C6 C5 124.2(5) . .
N2 C6 C7 110.9(5) . .
C5 C6 C7 124.5(5) . .
C8 C7 C6 107.5(5) . .
C7 C8 C9 106.8(5) . .
C10 C9 N2 125.9(5) . .
C10 C9 C8 124.1(5) . .
N2 C9 C8 110.0(5) . .
C9 C10 C11 123.3(5) . .
C9 C10 C27 118.2(5) . .
C11 C10 C27 118.5(5) . .
C10 C11 N3 124.8(5) . .
C10 C11 C12 124.3(5) . .
N3 C11 C12 110.7(5) . .
C13 C12 C11 106.9(5) . .
C12 C13 C14 108.2(5) . .
C15 C14 N3 124.8(5) . .
C15 C14 C13 125.1(5) . .
N3 C14 C13 110.0(4) . .
C14 C15 C16 120.1(5) . .
C14 C15 C33 120.3(5) . .
C16 C15 C33 119.6(5) . .
C15 C16 C17 122.0(5) . .
C15 C16 C18 128.2(5) . .
C17 C16 C18 109.6(5) . .
N4 C17 C16 108.8(5) . .
C16 C18 C19 103.9(4) . .
C16 C18 Co1 128.0(4) . .
C19 C18 Co1 128.0(4) . .
C20 C19 N4 123.1(5) . .
C20 C19 C18 128.2(5) . .
N4 C19 C18 108.7(5) . .
C19 C20 C1 119.4(5) . .
C19 C20 C39 121.5(5) . .
C1 C20 C39 119.0(5) . .
C22 C21 C26 117.5(6) . .
C22 C21 C5 121.0(5) . .
C26 C21 C5 121.5(5) . .
C21 C22 C23 122.1(6) . .
C24 C23 C22 119.8(7) . .
C25 C24 C23 119.3(6) . .
C24 C25 C26 120.5(6) . .
C21 C26 C25 120.7(6) . .
C32 C27 C28 118.3(5) . .
C32 C27 C10 122.9(5) . .
C28 C27 C10 118.8(5) . .
C29 C28 C27 120.5(6) . .
C30 C29 C28 120.3(6) . .
C29 C30 C31 120.2(6) . .
C32 C31 C30 119.6(6) . .
C31 C32 C27 121.2(6) . .
C38 C33 C34 119.0(5) . .
C38 C33 C15 121.8(5) . .
C34 C33 C15 119.3(5) . .
C35 C34 C33 120.4(6) . .
C36 C35 C34 120.4(6) . .
C35 C36 C37 120.0(6) . .
C36 C37 C38 120.4(6) . .
C33 C38 C37 119.9(6) . .
C40 C39 C44 118.6(5) . .
C40 C39 C20 121.5(5) . .
C44 C39 C20 119.9(5) . .
C41 C40 C39 120.7(5) . .
C40 C41 C42 119.9(6) . .
C43 C42 C41 120.0(5) . .
C44 C43 C42 120.5(6) . .
C43 C44 C39 120.3(6) . .
C46 C45 C50 119.1(5) . .
C46 C45 P1 118.7(4) . .
C50 C45 P1 122.2(4) . .
C45 C46 C47 120.2(5) . .
C48 C47 C46 119.7(5) . .
C47 C48 C49 120.9(6) . .
C50 C49 C48 120.0(6) . .
C49 C50 C45 120.1(5) . .
C52 C51 C56 118.7(5) . .
C52 C51 P1 117.8(4) . .
C56 C51 P1 123.5(4) . .
C53 C52 C51 121.0(5) . .
C54 C53 C52 119.7(6) . .
C53 C54 C55 120.7(5) . .
C56 C55 C54 119.4(5) . .
C55 C56 C51 120.6(5) . .
C58 C57 C62 118.8(5) . .
C58 C57 P1 118.8(4) . .
C62 C57 P1 122.3(4) . .
C57 C58 C59 120.5(5) . .
C60 C59 C58 119.9(5) . .
C61 C60 C59 120.2(5) . .
C60 C61 C62 120.6(6) . .
C61 C62 C57 120.0(5) . .
C68 C63 C64 118.1(7) . .
C68 C63 C69 120.4(7) . .
C64 C63 C69 121.5(7) . .
C65 C64 C63 121.3(7) . .
C64 C65 C66 120.5(7) . .
C65 C66 C67 119.3(7) . .
C68 C67 C66 119.5(7) . .
C67 C68 C63 121.3(7) . .
C18 Co1 N2 165.0(2) . .
C18 Co1 N1 89.0(2) . .
N2 Co1 N1 89.02(18) . .
C18 Co1 N3 89.0(2) . .
N2 Co1 N3 90.09(18) . .
N1 Co1 N3 168.86(18) . .
C18 Co1 P1 93.87(16) . .
N2 Co1 P1 101.12(14) . .
N1 Co1 P1 97.77(14) . .
N3 Co1 P1 93.30(13) . .
O5 Co2 O7 113.06(19) . .
O5 Co2 O8 106.58(19) . .
O7 Co2 O8 95.12(17) . .
O5 Co2 O1 141.9(2) . .
O7 Co2 O1 93.32(17) . .
O8 Co2 O1 97.37(17) . .
O5 Co2 O2 89.16(19) . .
O7 Co2 O2 153.47(18) . .
O8 Co2 O2 91.92(18) . .
O1 Co2 O2 60.37(18) . .
O5 Co2 O4 60.78(19) . .
O7 Co2 O4 88.46(17) . .
O8 Co2 O4 167.14(18) . .
O1 Co2 O4 94.74(18) . .
O2 Co2 O4 90.31(17) . .
C4 N1 C1 103.8(4) . .
C4 N1 Co1 125.6(3) . .
C1 N1 Co1 129.1(4) . .
C6 N2 C9 104.5(4) . .
C6 N2 Co1 128.5(4) . .
C9 N2 Co1 126.9(4) . .
C11 N3 C14 104.2(4) . .
C11 N3 Co1 125.6(4) . .
C14 N3 Co1 128.7(3) . .
C17 N4 C19 109.0(5) . .
O3 N5 O2 123.0(6) . .
O3 N5 O1 121.3(6) . .
O2 N5 O1 115.7(5) . .
O6 N6 O4 122.2(7) . .
O6 N6 O5 121.8(7) . .
O4 N6 O5 116.0(5) . .
O9 N7 O7 120.7(5) . .
O9 N7 O8 122.0(5) . 2_766
O7 N7 O8 117.3(5) . 2_766
N5 O1 Co2 93.4(4) . .
N5 O2 Co2 90.5(4) . .
N6 O4 Co2 88.9(4) . .
N6 O5 Co2 94.2(4) . .
N7 O7 Co2 114.0(3) . .
N7 O8 Co2 118.3(3) 2_766 .
C45 P1 C57 104.3(3) . .
C45 P1 C51 103.1(3) . .
C57 P1 C51 103.5(3) . .
C45 P1 Co1 114.09(18) . .
C57 P1 Co1 116.93(19) . .
C51 P1 Co1 113.40(18) . .

loop_
_geom_bond_atom_site_label_1
_geom_bond_atom_site_label_2
_geom_bond_distance
_geom_bond_site_symmetry_2
C1 N1 1.392(7) .
C1 C20 1.394(8) .
C1 C2 1.429(8) .
C2 C3 1.331(8) .
C3 C4 1.430(8) .
C4 C5 1.389(8) .
C4 N1 1.391(7) .
C5 C6 1.388(8) .
C5 C21 1.499(8) .
C6 N2 1.381(7) .
C6 C7 1.430(7) .
C7 C8 1.338(8) .
C8 C9 1.453(8) .
C9 C10 1.372(8) .
C9 N2 1.387(7) .
C10 C11 1.399(8) .
C10 C27 1.493(7) .
C11 N3 1.396(7) .
C11 C12 1.434(8) .
C12 C13 1.344(8) .
C13 C14 1.431(7) .
C14 C15 1.385(7) .
C14 N3 1.400(7) .
C15 C16 1.385(7) .
C15 C33 1.503(7) .
C16 C17 1.409(7) .
C16 C18 1.411(7) .
C17 N4 1.324(7) .
C18 C19 1.430(7) .
C18 Co1 1.903(5) .
C19 C20 1.382(8) .
C19 N4 1.412(7) .
C20 C39 1.490(7) .
C21 C22 1.373(9) .
C21 C26 1.376(8) .
C22 C23 1.383(9) .
C23 C24 1.371(9) .
C24 C25 1.363(9) .
C25 C26 1.399(9) .
C27 C32 1.393(8) .
C27 C28 1.403(8) .
C28 C29 1.387(8) .
C29 C30 1.373(9) .
C30 C31 1.397(9) .
C31 C32 1.381(8) .
C33 C38 1.385(8) .
C33 C34 1.394(8) .
C34 C35 1.384(8) .
C35 C36 1.360(9) .
C36 C37 1.386(9) .
C37 C38 1.386(9) .
C39 C40 1.391(8) .
C39 C44 1.403(8) .
C40 C41 1.378(8) .
C41 C42 1.388(9) .
C42 C43 1.375(9) .
C43 C44 1.375(8) .
C45 C46 1.390(8) .
C45 C50 1.399(8) .
C45 P1 1.818(5) .
C46 C47 1.396(8) .
C47 C48 1.366(8) .
C48 C49 1.383(8) .
C49 C50 1.381(8) .
C51 C52 1.389(8) .
C51 C56 1.389(8) .
C51 P1 1.839(5) .
C52 C53 1.379(8) .
C53 C54 1.366(8) .
C54 C55 1.388(9) .
C55 C56 1.385(8) .
C57 C58 1.385(8) .
C57 C62 1.403(8) .
C57 P1 1.827(5) .
C58 C59 1.400(8) .
C59 C60 1.378(8) .
C60 C61 1.371(8) .
C61 C62 1.392(8) .
C63 C68 1.383(11) .
C63 C64 1.385(10) .
C63 C69 1.511(10) .
C64 C65 1.371(10) .
C65 C66 1.374(10) .
C66 C67 1.396(10) .
C67 C68 1.381(11) .
Co1 N2 1.972(4) .
Co1 N1 1.982(4) .
Co1 N3 1.982(4) .
Co1 P1 2.2249(16) .
Co2 O5 2.043(5) .
Co2 O7 2.061(4) .
Co2 O8 2.084(4) .
Co2 O1 2.094(5) .
Co2 O2 2.178(5) .
Co2 O4 2.180(4) .
N5 O3 1.222(7) .
N5 O2 1.253(7) .
N5 O1 1.285(7) .
N6 O6 1.221(7) .
N6 O4 1.245(7) .
N6 O5 1.279(7) .
N7 O9 1.205(6) .
N7 O7 1.267(6) .
N7 O8 1.272(6) 2_766
O8 N7 1.272(6) 2_766
